data_1558692
loop_
_publ_author_name
'Mondal, Surajit'
'Patra, Niladri'
'Nayek, Hari Pada'
'Hira, Sumit K.'
'Chatterjee, Soumit'
'Dey, Swapan'

_publ_section_title
;
 Unusual absence of FRET in triazole bridged coumarin-hydroxyquinoline, an
 active sensor for Hg2+ detection.
;
_journal_issue 9
_journal_name_full
'Photochemical &amp; photobiological sciences : Official journal of the European Photochemistry Association and the European Society for Photobiology'
_journal_page_first 1211
_journal_page_last 1221
_journal_paper_doi 10.1039/d0pp00140f
_journal_volume 19
_journal_year 2020
_chemical_formula_sum 'C22 H22 N4 O3'
_chemical_formula_weight 390.43
_space_group_crystal_system monoclinic
_space_group_IT_number 14
_space_group_name_Hall '-P 2ybc'
_space_group_name_H-M_alt 'P 1 21/c 1'
_atom_sites_solution_hydrogens geom
_audit_creation_method SHELXL-2016/6
_audit_update_record
;
2019-03-22 deposited with the CCDC.	2020-07-09 downloaded from the CCDC.
;
_cell_angle_alpha 90
_cell_angle_beta 103.759(12)
_cell_angle_gamma 90
_cell_formula_units_Z 4
_cell_length_a 9.5210(11)
_cell_length_b 19.764(2)
_cell_length_c 10.8022(12)
_cell_measurement_reflns_used 2670
_cell_measurement_temperature 293(2)
_cell_measurement_theta_max 29.0190
_cell_measurement_theta_min 2.4270
_cell_volume 1974.4(4)
_computing_structure_refinement 'SHELXL-2016/6 (Sheldrick, 2016)'
_computing_structure_solution 'SHELXT 2014/5 (Sheldrick, 2014)'
_diffrn_ambient_temperature 293(2)
_diffrn_measured_fraction_theta_full 1.000
_diffrn_measured_fraction_theta_max 0.848
_diffrn_measurement_device_type 'SuperNova, Single source at offset/far, EosS2'
_diffrn_radiation_type MoK\a
_diffrn_radiation_wavelength 0.71073
_diffrn_reflns_av_R_equivalents 0.0271
_diffrn_reflns_av_unetI/netI 0.0468
_diffrn_reflns_Laue_measured_fraction_full 1.000
_diffrn_reflns_Laue_measured_fraction_max 0.848
_diffrn_reflns_limit_h_max 11
_diffrn_reflns_limit_h_min -13
_diffrn_reflns_limit_k_max 25
_diffrn_reflns_limit_k_min -25
_diffrn_reflns_limit_l_max 14
_diffrn_reflns_limit_l_min -11
_diffrn_reflns_number 9990
_diffrn_reflns_point_group_measured_fraction_full 1.000
_diffrn_reflns_point_group_measured_fraction_max 0.848
_diffrn_reflns_theta_full 25.242
_diffrn_reflns_theta_max 29.369
_diffrn_reflns_theta_min 2.061
_exptl_absorpt_coefficient_mu 0.090
_exptl_crystal_colour yellow
_exptl_crystal_density_diffrn 1.314
_exptl_crystal_description block
_exptl_crystal_F_000 824
_exptl_crystal_size_max 0.16
_exptl_crystal_size_mid 0.02
_exptl_crystal_size_min 0.01
_refine_diff_density_max 0.132
_refine_diff_density_min -0.203
_refine_diff_density_rms 0.036
_refine_ls_extinction_method none
_refine_ls_goodness_of_fit_ref 1.180
_refine_ls_hydrogen_treatment constr
_refine_ls_matrix_type full
_refine_ls_number_parameters 264
_refine_ls_number_reflns 4606
_refine_ls_number_restraints 0
_refine_ls_restrained_S_all 1.180
_refine_ls_R_factor_all 0.0998
_refine_ls_R_factor_gt 0.0546
_refine_ls_shift/su_max 0.000
_refine_ls_shift/su_mean 0.000
_refine_ls_structure_factor_coef Fsqd
_refine_ls_weighting_details 'w=1/[\s^2^(Fo^2^)+(0.0498P)^2^+0.3515P] where P=(Fo^2^+2Fc^2^)/3'
_refine_ls_weighting_scheme calc
_refine_ls_wR_factor_gt 0.1366
_refine_ls_wR_factor_ref 0.1536
_reflns_Friedel_coverage 0.000
_reflns_number_gt 2792
_reflns_number_total 4606
_reflns_threshold_expression 'I > 2\s(I)'
_cod_data_source_file d0pp00140f2.cif
_cod_data_source_block shelx
_cod_depositor_comments 'Adding full bibliography for 1558692--1558694.cif.'
_cod_original_sg_symbol_H-M 'P 21/c'
_cod_database_code 1558692
_shelx_shelxl_version_number 2016/6
_shelx_space_group_comment
;
The symmetry employed for this shelxl refinement is uniquely defined
by the following loop, which should always be used as a source of
symmetry information in preference to the above space-group names.
They are only intended as comments.
;

loop_
_space_group_symop_operation_xyz
'x, y, z'
'-x, y+1/2, -z+1/2'
'-x, -y, -z'
'x, -y-1/2, z-1/2'

loop_
_atom_site_label
_atom_site_type_symbol
_atom_site_fract_x
_atom_site_fract_y
_atom_site_fract_z
_atom_site_U_iso_or_equiv
_atom_site_adp_type
_atom_site_occupancy
_atom_site_site_symmetry_order
_atom_site_calc_flag
_atom_site_refinement_flags_posn
_atom_site_refinement_flags_adp
_atom_site_refinement_flags_occupancy
_atom_site_disorder_assembly
_atom_site_disorder_group
C1 C 0.1244(2) 0.68286(11) 1.1101(2) 0.0454(5) Uani 1 1 d . . . . .
C2 C -0.0197(2) 0.67963(12) 1.0459(3) 0.0592(7) Uani 1 1 d . . . . .
H2 H -0.045285 0.668154 0.959988 0.071 Uiso 1 1 calc R U . . .
C3 C -0.1251(3) 0.69357(14) 1.1106(3) 0.0742(8) Uani 1 1 d . . . . .
H3 H -0.222069 0.691682 1.067669 0.089 Uiso 1 1 calc R U . . .
C4 C -0.0884(3) 0.71019(15) 1.2376(3) 0.0798(9) Uani 1 1 d . . . . .
H4 H -0.159833 0.720020 1.280440 0.096 Uiso 1 1 calc R U . . .
C5 C 0.0545(3) 0.71214(14) 1.3004(3) 0.0706(8) Uani 1 1 d . . . . .
H5 H 0.079104 0.722824 1.386718 0.085 Uiso 1 1 calc R U . . .
C6 C 0.1630(3) 0.69863(12) 1.2388(2) 0.0547(6) Uani 1 1 d . . . . .
H6 H 0.259692 0.700084 1.282593 0.066 Uiso 1 1 calc R U . . .
C7 C 0.3725(2) 0.67853(11) 1.0961(2) 0.0471(5) Uani 1 1 d . . . . .
H7A H 0.403713 0.644462 1.161511 0.057 Uiso 1 1 calc R U . . .
H7B H 0.390784 0.722888 1.135053 0.057 Uiso 1 1 calc R U . . .
C8 C 0.4513(2) 0.67057(11) 0.9932(2) 0.0416(5) Uani 1 1 d . . . . .
C9 C 0.4868(2) 0.61314(11) 0.9390(2) 0.0415(5) Uani 1 1 d . . . . .
H9 H 0.473382 0.568825 0.962738 0.050 Uiso 1 1 calc R U . . .
C10 C 0.6203(2) 0.52410(11) 0.7734(2) 0.0426(5) Uani 1 1 d . . . . .
C11 C 0.5906(2) 0.59523(10) 0.74749(19) 0.0387(5) Uani 1 1 d . . . . .
C12 C 0.6019(2) 0.62351(11) 0.6363(2) 0.0425(5) Uani 1 1 d . . . . .
H12 H 0.580461 0.669142 0.621562 0.051 Uiso 1 1 calc R U . . .
C13 C 0.6457(2) 0.58476(10) 0.5422(2) 0.0399(5) Uani 1 1 d . . . . .
C14 C 0.6757(2) 0.51614(10) 0.5664(2) 0.0389(5) Uani 1 1 d . . . . .
C15 C 0.7225(2) 0.47383(11) 0.4836(2) 0.0420(5) Uani 1 1 d . . . . .
H15 H 0.741591 0.428588 0.504648 0.050 Uiso 1 1 calc R U . . .
C16 C 0.7414(2) 0.49905(10) 0.3666(2) 0.0406(5) Uani 1 1 d . . . . .
C17 C 0.7098(2) 0.56882(11) 0.3401(2) 0.0467(5) Uani 1 1 d . . . . .
H17 H 0.721115 0.587081 0.263774 0.056 Uiso 1 1 calc R U . . .
C18 C 0.6632(2) 0.60940(11) 0.4248(2) 0.0473(5) Uani 1 1 d . . . . .
H18 H 0.642509 0.654575 0.404057 0.057 Uiso 1 1 calc R U . . .
C19 C 0.8215(3) 0.48484(12) 0.1658(2) 0.0561(6) Uani 1 1 d . . . . .
H19A H 0.753517 0.520374 0.130290 0.067 Uiso 1 1 calc R U . . .
H19B H 0.810827 0.449021 0.102809 0.067 Uiso 1 1 calc R U . . .
C20 C 0.9730(3) 0.51292(15) 0.1889(3) 0.0818(9) Uani 1 1 d . . . . .
H20A H 0.987412 0.532613 0.111605 0.123 Uiso 1 1 calc R U . . .
H20B H 1.041604 0.477079 0.215621 0.123 Uiso 1 1 calc R U . . .
H20C H 0.986413 0.546901 0.254145 0.123 Uiso 1 1 calc R U . . .
C21 C 0.8228(2) 0.38704(11) 0.3106(2) 0.0525(6) Uani 1 1 d . . . . .
H21A H 0.817463 0.362558 0.231775 0.063 Uiso 1 1 calc R U . . .
H21B H 0.752012 0.367368 0.351437 0.063 Uiso 1 1 calc R U . . .
C22 C 0.9716(3) 0.37723(14) 0.3965(3) 0.0722(8) Uani 1 1 d . . . . .
H22A H 1.043008 0.394205 0.354941 0.108 Uiso 1 1 calc R U . . .
H22B H 0.988126 0.329926 0.414304 0.108 Uiso 1 1 calc R U . . .
H22C H 0.978213 0.401336 0.474827 0.108 Uiso 1 1 calc R U . . .
N1 N 0.4901(2) 0.72448(9) 0.93036(19) 0.0527(5) Uani 1 1 d . . . . .
N2 N 0.5486(2) 0.70232(9) 0.83904(19) 0.0522(5) Uani 1 1 d . . . . .
N3 N 0.54565(17) 0.63363(8) 0.84375(16) 0.0394(4) Uani 1 1 d . . . . .
N4 N 0.78386(19) 0.45805(9) 0.27987(17) 0.0468(5) Uani 1 1 d . . . . .
O1 O 0.22188(15) 0.67062(8) 1.03717(14) 0.0528(4) Uani 1 1 d . . . . .
O2 O 0.66086(15) 0.48770(7) 0.67928(14) 0.0451(4) Uani 1 1 d . . . . .
O3 O 0.61242(19) 0.49338(8) 0.86831(15) 0.0602(5) Uani 1 1 d . . . . .

loop_
_atom_site_aniso_label
_atom_site_aniso_U_11
_atom_site_aniso_U_22
_atom_site_aniso_U_33
_atom_site_aniso_U_23
_atom_site_aniso_U_13
_atom_site_aniso_U_12
C1 0.0506(12) 0.0414(13) 0.0490(14) -0.0013(10) 0.0216(11) -0.0042(10)
C2 0.0517(14) 0.0653(17) 0.0627(16) 0.0004(13) 0.0176(12) -0.0108(12)
C3 0.0548(16) 0.077(2) 0.097(2) 0.0047(17) 0.0287(16) -0.0113(14)
C4 0.077(2) 0.074(2) 0.107(3) -0.0082(18) 0.059(2) -0.0121(15)
C5 0.088(2) 0.0702(18) 0.0665(18) -0.0129(14) 0.0442(16) -0.0123(15)
C6 0.0638(15) 0.0545(15) 0.0506(15) -0.0078(11) 0.0232(12) -0.0074(11)
C7 0.0466(12) 0.0525(14) 0.0422(13) -0.0069(10) 0.0104(10) -0.0003(10)
C8 0.0412(11) 0.0430(13) 0.0405(12) -0.0023(9) 0.0096(9) -0.0026(9)
C9 0.0438(11) 0.0425(13) 0.0404(12) 0.0031(9) 0.0143(10) -0.0033(9)
C10 0.0458(11) 0.0449(13) 0.0388(12) 0.0010(10) 0.0133(9) 0.0045(10)
C11 0.0390(10) 0.0396(12) 0.0386(12) 0.0003(9) 0.0110(9) -0.0005(9)
C12 0.0449(11) 0.0368(12) 0.0463(13) 0.0031(9) 0.0121(10) 0.0016(9)
C13 0.0408(11) 0.0391(12) 0.0411(12) 0.0024(9) 0.0122(9) -0.0001(9)
C14 0.0390(10) 0.0410(12) 0.0374(12) 0.0039(9) 0.0104(9) -0.0010(9)
C15 0.0439(11) 0.0367(12) 0.0460(13) 0.0008(9) 0.0121(10) 0.0014(9)
C16 0.0368(10) 0.0452(13) 0.0394(12) -0.0033(9) 0.0082(9) -0.0002(9)
C17 0.0543(13) 0.0477(13) 0.0399(13) 0.0066(10) 0.0150(10) 0.0018(10)
C18 0.0577(13) 0.0401(13) 0.0472(14) 0.0068(10) 0.0187(11) 0.0052(10)
C19 0.0693(15) 0.0588(15) 0.0427(14) -0.0038(11) 0.0181(12) 0.0016(12)
C20 0.0801(19) 0.084(2) 0.088(2) 0.0111(17) 0.0322(17) -0.0151(16)
C21 0.0579(13) 0.0499(14) 0.0498(14) -0.0079(11) 0.0128(11) 0.0034(11)
C22 0.0646(16) 0.0660(18) 0.082(2) 0.0084(14) 0.0083(14) 0.0086(13)
N1 0.0640(12) 0.0432(11) 0.0549(13) -0.0054(9) 0.0222(10) -0.0016(9)
N2 0.0676(12) 0.0385(11) 0.0559(13) -0.0011(9) 0.0250(10) -0.0027(9)
N3 0.0418(9) 0.0379(10) 0.0396(10) -0.0007(8) 0.0119(8) -0.0005(7)
N4 0.0519(10) 0.0480(11) 0.0414(11) -0.0015(8) 0.0129(9) 0.0046(8)
O1 0.0456(8) 0.0717(11) 0.0428(9) -0.0100(8) 0.0140(7) -0.0023(7)
O2 0.0565(9) 0.0405(9) 0.0421(9) 0.0058(6) 0.0190(7) 0.0063(7)
O3 0.0905(12) 0.0511(10) 0.0451(10) 0.0133(7) 0.0280(9) 0.0138(8)

loop_
_atom_type_symbol
_atom_type_description
_atom_type_scat_dispersion_real
_atom_type_scat_dispersion_imag
_atom_type_scat_source
C C 0.0033 0.0016 'International Tables Vol C Tables 4.2.6.8 and 6.1.1.4'
H H 0.0000 0.0000 'International Tables Vol C Tables 4.2.6.8 and 6.1.1.4'
N N 0.0061 0.0033 'International Tables Vol C Tables 4.2.6.8 and 6.1.1.4'
O O 0.0106 0.0060 'International Tables Vol C Tables 4.2.6.8 and 6.1.1.4'

loop_
_geom_angle_atom_site_label_1
_geom_angle_atom_site_label_2
_geom_angle_atom_site_label_3
_geom_angle
_geom_angle_site_symmetry_1
_geom_angle_site_symmetry_3
_geom_angle_publ_flag
O1 C1 C2 115.4(2) . . ?
O1 C1 C6 124.1(2) . . ?
C2 C1 C6 120.5(2) . . ?
C3 C2 C1 119.4(3) . . ?
C3 C2 H2 120.3 . . ?
C1 C2 H2 120.3 . . ?
C4 C3 C2 120.7(3) . . ?
C4 C3 H3 119.6 . . ?
C2 C3 H3 119.6 . . ?
C5 C4 C3 119.3(3) . . ?
C5 C4 H4 120.3 . . ?
C3 C4 H4 120.3 . . ?
C4 C5 C6 121.6(3) . . ?
C4 C5 H5 119.2 . . ?
C6 C5 H5 119.2 . . ?
C5 C6 C1 118.4(3) . . ?
C5 C6 H6 120.8 . . ?
C1 C6 H6 120.8 . . ?
O1 C7 C8 106.56(17) . . ?
O1 C7 H7A 110.4 . . ?
C8 C7 H7A 110.4 . . ?
O1 C7 H7B 110.4 . . ?
C8 C7 H7B 110.4 . . ?
H7A C7 H7B 108.6 . . ?
C9 C8 N1 108.34(19) . . ?
C9 C8 C7 129.2(2) . . ?
N1 C8 C7 122.29(19) . . ?
N3 C9 C8 105.67(18) . . ?
N3 C9 H9 127.2 . . ?
C8 C9 H9 127.2 . . ?
O3 C10 O2 116.73(19) . . ?
O3 C10 C11 127.0(2) . . ?
O2 C10 C11 116.23(18) . . ?
C12 C11 N3 121.76(19) . . ?
C12 C11 C10 121.32(19) . . ?
N3 C11 C10 116.91(18) . . ?
C11 C12 C13 121.0(2) . . ?
C11 C12 H12 119.5 . . ?
C13 C12 H12 119.5 . . ?
C14 C13 C18 116.24(19) . . ?
C14 C13 C12 118.28(19) . . ?
C18 C13 C12 125.5(2) . . ?
C15 C14 O2 116.41(18) . . ?
C15 C14 C13 123.5(2) . . ?
O2 C14 C13 120.07(18) . . ?
C14 C15 C16 119.9(2) . . ?
C14 C15 H15 120.0 . . ?
C16 C15 H15 120.0 . . ?
N4 C16 C15 121.69(19) . . ?
N4 C16 C17 121.1(2) . . ?
C15 C16 C17 117.14(19) . . ?
C18 C17 C16 121.3(2) . . ?
C18 C17 H17 119.3 . . ?
C16 C17 H17 119.3 . . ?
C17 C18 C13 121.8(2) . . ?
C17 C18 H18 119.1 . . ?
C13 C18 H18 119.1 . . ?
N4 C19 C20 114.2(2) . . ?
N4 C19 H19A 108.7 . . ?
C20 C19 H19A 108.7 . . ?
N4 C19 H19B 108.7 . . ?
C20 C19 H19B 108.7 . . ?
H19A C19 H19B 107.6 . . ?
C19 C20 H20A 109.5 . . ?
C19 C20 H20B 109.5 . . ?
H20A C20 H20B 109.5 . . ?
C19 C20 H20C 109.5 . . ?
H20A C20 H20C 109.5 . . ?
H20B C20 H20C 109.5 . . ?
N4 C21 C22 114.24(19) . . ?
N4 C21 H21A 108.7 . . ?
C22 C21 H21A 108.7 . . ?
N4 C21 H21B 108.7 . . ?
C22 C21 H21B 108.7 . . ?
H21A C21 H21B 107.6 . . ?
C21 C22 H22A 109.5 . . ?
C21 C22 H22B 109.5 . . ?
H22A C22 H22B 109.5 . . ?
C21 C22 H22C 109.5 . . ?
H22A C22 H22C 109.5 . . ?
H22B C22 H22C 109.5 . . ?
N2 N1 C8 109.06(17) . . ?
N1 N2 N3 106.72(17) . . ?
C9 N3 N2 110.21(17) . . ?
C9 N3 C11 130.25(18) . . ?
N2 N3 C11 119.31(17) . . ?
C16 N4 C19 122.25(19) . . ?
C16 N4 C21 120.65(18) . . ?
C19 N4 C21 115.92(18) . . ?
C1 O1 C7 117.85(17) . . ?
C10 O2 C14 123.12(17) . . ?

loop_
_geom_bond_atom_site_label_1
_geom_bond_atom_site_label_2
_geom_bond_distance
_geom_bond_site_symmetry_2
_geom_bond_publ_flag
C1 O1 1.374(2) . ?
C1 C2 1.384(3) . ?
C1 C6 1.386(3) . ?
C2 C3 1.380(3) . ?
C2 H2 0.9300 . ?
C3 C4 1.372(4) . ?
C3 H3 0.9300 . ?
C4 C5 1.369(4) . ?
C4 H4 0.9300 . ?
C5 C6 1.382(3) . ?
C5 H5 0.9300 . ?
C6 H6 0.9300 . ?
C7 O1 1.433(2) . ?
C7 C8 1.490(3) . ?
C7 H7A 0.9700 . ?
C7 H7B 0.9700 . ?
C8 C9 1.356(3) . ?
C8 N1 1.361(3) . ?
C9 N3 1.345(2) . ?
C9 H9 0.9300 . ?
C10 O3 1.209(2) . ?
C10 O2 1.373(2) . ?
C10 C11 1.448(3) . ?
C11 C12 1.352(3) . ?
C11 N3 1.433(3) . ?
C12 C13 1.412(3) . ?
C12 H12 0.9300 . ?
C13 C14 1.398(3) . ?
C13 C18 1.405(3) . ?
C14 C15 1.374(3) . ?
C14 O2 1.380(2) . ?
C15 C16 1.409(3) . ?
C15 H15 0.9300 . ?
C16 N4 1.371(3) . ?
C16 C17 1.426(3) . ?
C17 C18 1.367(3) . ?
C17 H17 0.9300 . ?
C18 H18 0.9300 . ?
C19 N4 1.462(3) . ?
C19 C20 1.510(3) . ?
C19 H19A 0.9700 . ?
C19 H19B 0.9700 . ?
C20 H20A 0.9600 . ?
C20 H20B 0.9600 . ?
C20 H20C 0.9600 . ?
C21 N4 1.469(3) . ?
C21 C22 1.510(3) . ?
C21 H21A 0.9700 . ?
C21 H21B 0.9700 . ?
C22 H22A 0.9600 . ?
C22 H22B 0.9600 . ?
C22 H22C 0.9600 . ?
N1 N2 1.318(2) . ?
N2 N3 1.359(2) . ?
